data_4134246
loop_
_publ_author_name
'Shi, Tan-Hao'
'Guo, Qing-Hui'
'Tong, Shuo'
'Wang, Mei-Xiang'

_publ_section_title
;
 Toward the synthesis of a highly strained hydrocarbon belt.
;
_journal_name_full 'Journal of the American Chemical Society'
_journal_paper_doi 10.1021/jacs.0c00112
_journal_year 2020
_chemical_formula_moiety 'C72 H72'
_chemical_formula_sum 'C72 H72'
_chemical_formula_weight 937.29
_space_group_crystal_system triclinic
_space_group_IT_number 2
_space_group_name_Hall '-P 1'
_space_group_name_H-M_alt 'P -1'
_atom_sites_solution_hydrogens geom
_audit_creation_date 2019-11-23
_audit_creation_method
;
Olex2 1.3
(compiled 2019.09.11 svn.r3662 for OlexSys, GUI svn.r5938)
;
_cell_angle_alpha 91.66(3)
_cell_angle_beta 97.12(3)
_cell_angle_gamma 114.55(3)
_cell_formula_units_Z 2
_cell_length_a 15.004(3)
_cell_length_b 15.137(3)
_cell_length_c 16.382(3)
_cell_measurement_reflns_used 9807
_cell_measurement_temperature 173(2)
_cell_measurement_theta_max 27.4582
_cell_measurement_theta_min 1.2577
_cell_volume 3344.8(14)
_computing_cell_refinement 'CrystalClear (Rigaku Inc., 2007)'
_computing_data_collection 'CrystalClear (Rigaku Inc., 2007)'
_computing_data_reduction 'CrystalClear (Rigaku Inc., 2007)'
_computing_molecular_graphics 'Olex2 1.3 (Dolomanov et al., 2009)'
_computing_publication_material 'Olex2 1.3 (Dolomanov et al., 2009)'
_computing_structure_refinement 'ShelXL 2018/3 (Sheldrick, 2015)'
_computing_structure_solution 'SHELXT 2014/5 (Sheldrick, 2014)'
_diffrn_ambient_temperature 173.15
_diffrn_measured_fraction_theta_full 0.996
_diffrn_measured_fraction_theta_max 0.993
_diffrn_measurement_device_type 'MM007-HF CCD(Saturn 724+)'
_diffrn_measurement_method '\w scans at fixed \c = 45\%'
_diffrn_radiation_type MoK\a
_diffrn_radiation_wavelength 0.71073
_diffrn_reflns_av_R_equivalents 0.0632
_diffrn_reflns_av_unetI/netI 0.0586
_diffrn_reflns_Laue_measured_fraction_full 0.996
_diffrn_reflns_Laue_measured_fraction_max 0.993
_diffrn_reflns_limit_h_max 19
_diffrn_reflns_limit_h_min -19
_diffrn_reflns_limit_k_max 19
_diffrn_reflns_limit_k_min -19
_diffrn_reflns_limit_l_max 21
_diffrn_reflns_limit_l_min -21
_diffrn_reflns_number 45366
_diffrn_reflns_point_group_measured_fraction_full 0.996
_diffrn_reflns_point_group_measured_fraction_max 0.993
_diffrn_reflns_theta_full 25.242
_diffrn_reflns_theta_max 27.453
_diffrn_reflns_theta_min 1.258
_exptl_absorpt_coefficient_mu 0.052
_exptl_absorpt_correction_T_max 1.00000
_exptl_absorpt_correction_T_min 0.81123
_exptl_absorpt_correction_type multi-scan
_exptl_absorpt_process_details 'CrystalClear (Rigaku Inc., 2007)'
_exptl_crystal_colour colorless
_exptl_crystal_density_diffrn 0.931
_exptl_crystal_description block
_exptl_crystal_F_000 1008
_exptl_crystal_size_max 0.319
_exptl_crystal_size_mid 0.203
_exptl_crystal_size_min 0.083
_refine_diff_density_max 0.567
_refine_diff_density_min -0.257
_refine_diff_density_rms 0.049
_refine_ls_extinction_method none
_refine_ls_goodness_of_fit_ref 1.165
_refine_ls_hydrogen_treatment constr
_refine_ls_matrix_type full
_refine_ls_number_parameters 660
_refine_ls_number_reflns 15192
_refine_ls_number_restraints 0
_refine_ls_restrained_S_all 1.165
_refine_ls_R_factor_all 0.1190
_refine_ls_R_factor_gt 0.1050
_refine_ls_shift/su_max 0.000
_refine_ls_shift/su_mean 0.000
_refine_ls_structure_factor_coef Fsqd
_refine_ls_weighting_details 'w=1/[\s^2^(Fo^2^)+(0.0934P)^2^+2.1835P] where P=(Fo^2^+2Fc^2^)/3'
_refine_ls_weighting_scheme calc
_refine_ls_wR_factor_gt 0.2500
_refine_ls_wR_factor_ref 0.2594
_reflns_Friedel_coverage 0.000
_reflns_number_gt 12838
_reflns_number_total 15192
_reflns_threshold_expression 'I > 2\s(I)'
_cod_data_source_file ja0c00112_si_007.cif
_cod_data_source_block mx6702_sq
_cod_original_cell_volume 3344.6(14)
_cod_database_code 4134246
_shelx_shelxl_version_number 2018/3
_shelx_space_group_comment
;
The symmetry employed for this shelxl refinement is uniquely defined
by the following loop, which should always be used as a source of
symmetry information in preference to the above space-group names.
They are only intended as comments.
;
_shelx_estimated_absorpt_t_max 0.996
_shelx_estimated_absorpt_t_min 0.984
_olex2_refinement_description
;
1. Fixed Uiso
 At 1.2 times of:
  All C(H) groups, All C(H,H) groups
 At 1.5 times of:
  All C(H,H,H) groups
2.a Ternary CH refined with riding coordinates:
 C1(H1), C5(H5), C9(H9), C13(H13), C18(H18), C22(H22), C26(H26), C30(H30)
2.b Secondary CH2 refined with riding coordinates:
 C41(H41A,H41B), C51(H51A,H51B), C61(H61A,H61B), C71(H71A,H71B)
2.c Me refined with riding coordinates:
 C59(H59A,H59B,H59C)
2.d Aromatic/amide H refined with riding coordinates:
 C3(H3), C7(H7), C11(H11), C15(H15), C20(H20), C24(H24), C28(H28), C32(H32),
 C34(H34), C36(H36), C38(H38), C44(H44), C46(H46), C48(H48), C54(H54), C56(H56),
  C58(H58), C64(H64), C66(H66), C68(H68)
2.e Idealised Me refined as rotating group:
 C39(H39A,H39B,H39C), C40(H40A,H40B,H40C), C42(H42A,H42B,H42C), C49(H49A,H49B,
 H49C), C50(H50A,H50B,H50C), C52(H52A,H52B,H52C), C60(H60A,H60B,H60C), C62(H62A,
 H62B,H62C), C69(H69A,H69B,H69C), C70(H70A,H70B,H70C), C72(H72A,H72B,H72C)
;
_olex2_submission_special_instructions 'No special instructions were received'

loop_
_space_group_symop_operation_xyz
'x, y, z'
'-x, -y, -z'

loop_
_atom_site_label
_atom_site_type_symbol
_atom_site_fract_x
_atom_site_fract_y
_atom_site_fract_z
_atom_site_U_iso_or_equiv
_atom_site_adp_type
_atom_site_occupancy
_atom_site_site_symmetry_order
_atom_site_calc_flag
_atom_site_refinement_flags_posn
_atom_site_refinement_flags_adp
_atom_site_refinement_flags_occupancy
_atom_site_disorder_assembly
_atom_site_disorder_group
C1 C 0.10270(18) 0.75056(19) 0.69876(16) 0.0367(6) Uani 1 1 d . . . . .
H1 H 0.056444 0.780216 0.709633 0.044 Uiso 1 1 calc R U . . .
C2 C 0.09605(17) 0.67762(18) 0.76412(16) 0.0346(5) Uani 1 1 d . . . . .
C3 C 0.08147(17) 0.58203(19) 0.74553(16) 0.0358(5) Uani 1 1 d . . . . .
H3 H 0.054952 0.552016 0.690937 0.043 Uiso 1 1 calc R U . . .
C4 C 0.10548(17) 0.52987(18) 0.80640(16) 0.0331(5) Uani 1 1 d . . . . .
C5 C 0.12824(17) 0.44374(18) 0.78234(15) 0.0338(5) Uani 1 1 d . . . . .
H5 H 0.123197 0.438067 0.720798 0.041 Uiso 1 1 calc R U . . .
C6 C 0.23721(18) 0.47910(18) 0.81769(16) 0.0355(5) Uani 1 1 d . . . . .
C7 C 0.30821(18) 0.49303(18) 0.76583(16) 0.0357(5) Uani 1 1 d . . . . .
H7 H 0.288139 0.462807 0.710958 0.043 Uiso 1 1 calc R U . . .
C8 C 0.40756(18) 0.55045(19) 0.79355(16) 0.0352(5) Uani 1 1 d . . . . .
C9 C 0.48125(18) 0.59116(19) 0.73303(16) 0.0367(6) Uani 1 1 d . . . . .
H9 H 0.442031 0.572832 0.676329 0.044 Uiso 1 1 calc R U . . .
C10 C 0.51921(18) 0.70176(19) 0.74949(16) 0.0364(6) Uani 1 1 d . . . . .
C11 C 0.50143(18) 0.75768(19) 0.68957(16) 0.0379(6) Uani 1 1 d . . . . .
H11 H 0.484790 0.732521 0.633239 0.045 Uiso 1 1 calc R U . . .
C12 C 0.50751(18) 0.84976(19) 0.71041(16) 0.0373(6) Uani 1 1 d . . . . .
C13 C 0.45945(19) 0.89979(19) 0.65196(16) 0.0389(6) Uani 1 1 d . . . . .
H13 H 0.424515 0.853760 0.601468 0.047 Uiso 1 1 calc R U . . .
C14 C 0.37979(19) 0.90635(18) 0.69945(16) 0.0363(5) Uani 1 1 d . . . . .
C15 C 0.28018(19) 0.85386(19) 0.66916(16) 0.0382(6) Uani 1 1 d . . . . .
H15 H 0.260198 0.832736 0.611998 0.046 Uiso 1 1 calc R U . . .
C16 C 0.20947(18) 0.83187(18) 0.72134(16) 0.0371(6) Uani 1 1 d . . . . .
C17 C 0.23789(18) 0.86965(18) 0.80448(16) 0.0356(5) Uani 1 1 d . . . . .
C18 C 0.15905(18) 0.82812(19) 0.86105(17) 0.0374(6) Uani 1 1 d . . . . .
H18 H 0.101548 0.841799 0.838212 0.045 Uiso 1 1 calc R U . . .
C19 C 0.12636(16) 0.71810(18) 0.84641(16) 0.0339(5) Uani 1 1 d . . . . .
C20 C 0.14193(16) 0.66210(18) 0.90839(16) 0.0327(5) Uani 1 1 d . . . . .
H20 H 0.156637 0.687539 0.964568 0.039 Uiso 1 1 calc R U . . .
C21 C 0.13613(16) 0.56987(18) 0.88876(15) 0.0317(5) Uani 1 1 d . . . . .
C22 C 0.18441(18) 0.51865(19) 0.94600(15) 0.0347(5) Uani 1 1 d . . . . .
H22 H 0.135125 0.449266 0.944777 0.042 Uiso 1 1 calc R U . . .
C23 C 0.26744(18) 0.51893(18) 0.89966(15) 0.0334(5) Uani 1 1 d . . . . .
C24 C 0.36794(18) 0.57150(19) 0.92931(16) 0.0337(5) Uani 1 1 d . . . . .
H24 H 0.388617 0.594610 0.986068 0.040 Uiso 1 1 calc R U . . .
C25 C 0.43853(17) 0.59046(19) 0.87618(16) 0.0347(5) Uani 1 1 d . . . . .
C26 C 0.54586(18) 0.66876(19) 0.89592(16) 0.0362(6) Uani 1 1 d . . . . .
H26 H 0.590191 0.637736 0.882608 0.043 Uiso 1 1 calc R U . . .
C27 C 0.54996(17) 0.74115(19) 0.83206(16) 0.0361(6) Uani 1 1 d . . . . .
C28 C 0.56298(17) 0.83640(19) 0.85189(16) 0.0366(6) Uani 1 1 d . . . . .
H28 H 0.588976 0.865311 0.906853 0.044 Uiso 1 1 calc R U . . .
C29 C 0.53855(17) 0.88975(18) 0.79258(15) 0.0345(5) Uani 1 1 d . . . . .
C30 C 0.52018(18) 0.97934(18) 0.81346(16) 0.0352(5) Uani 1 1 d . . . . .
H30 H 0.556938 1.030773 0.777841 0.042 Uiso 1 1 calc R U . . .
C31 C 0.40936(18) 0.94378(17) 0.78190(15) 0.0334(5) Uani 1 1 d . . . . .
C32 C 0.33774(18) 0.92835(17) 0.83313(16) 0.0332(5) Uani 1 1 d . . . . .
H32 H 0.357030 0.958084 0.888158 0.040 Uiso 1 1 calc R U . . .
C33 C 0.07584(18) 0.71133(19) 0.60833(17) 0.0387(6) Uani 1 1 d . . . . .
C34 C 0.12047(19) 0.65777(19) 0.57263(17) 0.0395(6) Uani 1 1 d . . . . .
H34 H 0.168399 0.643554 0.606147 0.047 Uiso 1 1 calc R U . . .
C35 C 0.09602(19) 0.6251(2) 0.48929(17) 0.0429(6) Uani 1 1 d . . . . .
C36 C 0.0265(2) 0.6475(2) 0.44153(18) 0.0483(7) Uani 1 1 d . . . . .
H36 H 0.009647 0.625560 0.384447 0.058 Uiso 1 1 calc R U . . .
C37 C -0.0192(2) 0.7000(2) 0.47311(18) 0.0444(6) Uani 1 1 d . . . . .
C38 C 0.00676(18) 0.7322(2) 0.55807(17) 0.0406(6) Uani 1 1 d . . . . .
H38 H -0.023681 0.768861 0.581282 0.049 Uiso 1 1 calc R U . . .
C39 C 0.1433(2) 0.5661(2) 0.4526(2) 0.0553(8) Uani 1 1 d . . . . .
H39A H 0.203393 0.574501 0.489612 0.083 Uiso 1 1 calc R U . . .
H39B H 0.160713 0.588385 0.398802 0.083 Uiso 1 1 calc R U . . .
H39C H 0.096711 0.497084 0.445608 0.083 Uiso 1 1 calc R U . . .
C40 C -0.0919(3) 0.7267(3) 0.4202(2) 0.0704(10) Uani 1 1 d . . . . .
H40A H -0.058656 0.768569 0.378575 0.106 Uiso 1 1 calc R U . . .
H40B H -0.117673 0.761769 0.454830 0.106 Uiso 1 1 calc R U . . .
H40C H -0.146821 0.667335 0.392540 0.106 Uiso 1 1 calc R U . . .
C41 C 0.1889(2) 0.86915(19) 0.95115(17) 0.0409(6) Uani 1 1 d . . . . .
H41A H 0.252196 0.866282 0.972733 0.049 Uiso 1 1 calc R U . . .
H41B H 0.137961 0.827336 0.983330 0.049 Uiso 1 1 calc R U . . .
C42 C 0.2013(2) 0.9743(2) 0.9648(2) 0.0529(7) Uani 1 1 d . . . . .
H42A H 0.251663 1.016372 0.933216 0.079 Uiso 1 1 calc R U . . .
H42B H 0.222224 0.996572 1.023718 0.079 Uiso 1 1 calc R U . . .
H42C H 0.138086 0.977361 0.946362 0.079 Uiso 1 1 calc R U . . .
C43 C 0.05911(18) 0.34452(19) 0.80708(16) 0.0363(5) Uani 1 1 d . . . . .
C44 C -0.04220(19) 0.3170(2) 0.79579(17) 0.0396(6) Uani 1 1 d . . . . .
H44 H -0.067793 0.360752 0.774207 0.048 Uiso 1 1 calc R U . . .
C45 C -0.1077(2) 0.2252(2) 0.81580(19) 0.0476(7) Uani 1 1 d . . . . .
C46 C -0.0694(2) 0.1624(2) 0.8465(2) 0.0571(8) Uani 1 1 d . . . . .
H46 H -0.113006 0.100390 0.860686 0.069 Uiso 1 1 calc R U . . .
C47 C 0.0320(3) 0.1883(3) 0.8571(2) 0.0650(9) Uani 1 1 d . . . . .
C48 C 0.0949(2) 0.2787(2) 0.8370(2) 0.0528(8) Uani 1 1 d . . . . .
H48 H 0.164129 0.296406 0.843839 0.063 Uiso 1 1 calc R U . . .
C49 C -0.2175(2) 0.1976(3) 0.8047(3) 0.0691(10) Uani 1 1 d . . . . .
H49A H -0.234142 0.222348 0.853751 0.104 Uiso 1 1 calc R U . . .
H49B H -0.253677 0.126389 0.796976 0.104 Uiso 1 1 calc R U . . .
H49C H -0.235972 0.225941 0.756044 0.104 Uiso 1 1 calc R U . . .
C50 C 0.0736(4) 0.1191(3) 0.8918(4) 0.1119(19) Uani 1 1 d . . . . .
H50A H 0.036773 0.085804 0.935594 0.168 Uiso 1 1 calc R U . . .
H50B H 0.143675 0.155997 0.914622 0.168 Uiso 1 1 calc R U . . .
H50C H 0.067075 0.070742 0.847703 0.168 Uiso 1 1 calc R U . . .
C51 C 0.21649(19) 0.5593(2) 1.03605(16) 0.0402(6) Uani 1 1 d . . . . .
H51A H 0.256459 0.630619 1.038923 0.048 Uiso 1 1 calc R U . . .
H51B H 0.258993 0.530061 1.063579 0.048 Uiso 1 1 calc R U . . .
C52 C 0.1287(2) 0.5387(3) 1.08198(18) 0.0519(7) Uani 1 1 d . . . . .
H52A H 0.086867 0.568168 1.055400 0.078 Uiso 1 1 calc R U . . .
H52B H 0.152856 0.566503 1.139438 0.078 Uiso 1 1 calc R U . . .
H52C H 0.089969 0.468040 1.080683 0.078 Uiso 1 1 calc R U . . .
C53 C 0.5592(2) 0.5514(2) 0.73478(17) 0.0419(6) Uani 1 1 d . . . . .
C54 C 0.5390(2) 0.4594(2) 0.75789(19) 0.0486(7) Uani 1 1 d . . . . .
H54 H 0.477389 0.422827 0.776083 0.058 Uiso 1 1 calc R U . . .
C55 C 0.6064(2) 0.4175(3) 0.7555(2) 0.0544(8) Uani 1 1 d . . . . .
C56 C 0.6955(3) 0.4725(3) 0.7277(2) 0.0648(10) Uani 1 1 d . . . . .
H56 H 0.741916 0.445222 0.724842 0.078 Uiso 1 1 calc R U . . .
C57 C 0.7187(2) 0.5659(3) 0.7040(3) 0.0703(10) Uani 1 1 d . . . . .
C58 C 0.6490(2) 0.6041(2) 0.7075(2) 0.0576(8) Uani 1 1 d . . . . .
H58 H 0.663279 0.667573 0.690938 0.069 Uiso 1 1 calc R U . . .
C59 C 0.5841(3) 0.3194(3) 0.7824(3) 0.0773(11) Uani 1 1 d . . . . .
H59A H 0.518420 0.292359 0.799721 0.116 Uiso 1 1 calc R U . . .
H59B H 0.585012 0.276985 0.736494 0.116 Uiso 1 1 calc R U . . .
H59C H 0.634082 0.323783 0.828848 0.116 Uiso 1 1 calc R U . . .
C60 C 0.8156(3) 0.6225(4) 0.6739(4) 0.1118(19) Uani 1 1 d . . . . .
H60A H 0.868072 0.610238 0.706429 0.168 Uiso 1 1 calc R U . . .
H60B H 0.831712 0.692251 0.680044 0.168 Uiso 1 1 calc R U . . .
H60C H 0.810306 0.601788 0.615546 0.168 Uiso 1 1 calc R U . . .
C61 C 0.5804(2) 0.7130(2) 0.98605(17) 0.0436(6) Uani 1 1 d . . . . .
H61A H 0.643244 0.772278 0.988962 0.052 Uiso 1 1 calc R U . . .
H61B H 0.530392 0.733160 1.003851 0.052 Uiso 1 1 calc R U . . .
C62 C 0.5959(3) 0.6458(2) 1.0444(2) 0.0583(8) Uani 1 1 d . . . . .
H62A H 0.640679 0.620666 1.024622 0.087 Uiso 1 1 calc R U . . .
H62B H 0.532133 0.591323 1.048074 0.087 Uiso 1 1 calc R U . . .
H62C H 0.625166 0.681016 1.099132 0.087 Uiso 1 1 calc R U . . .
C63 C 0.5327(2) 0.9947(2) 0.62417(17) 0.0467(7) Uani 1 1 d . . . . .
C64 C 0.6264(2) 1.0047(2) 0.6119(2) 0.0561(8) Uani 1 1 d . . . . .
H64 H 0.644841 0.952703 0.622532 0.067 Uiso 1 1 calc R U . . .
C65 C 0.6940(3) 1.0897(3) 0.5843(2) 0.0682(10) Uani 1 1 d . . . . .
C66 C 0.6646(3) 1.1626(3) 0.5676(2) 0.0698(11) Uani 1 1 d . . . . .
H66 H 0.710131 1.220656 0.548782 0.084 Uiso 1 1 calc R U . . .
C67 C 0.5705(3) 1.1553(2) 0.5771(2) 0.0635(10) Uani 1 1 d . . . . .
C68 C 0.5050(3) 1.0694(2) 0.60594(19) 0.0544(8) Uani 1 1 d . . . . .
H68 H 0.440609 1.062265 0.613083 0.065 Uiso 1 1 calc R U . . .
C69 C 0.7961(3) 1.0998(4) 0.5734(3) 0.1037(17) Uani 1 1 d . . . . .
H69A H 0.842668 1.133296 0.623632 0.156 Uiso 1 1 calc R U . . .
H69B H 0.817572 1.137772 0.526423 0.156 Uiso 1 1 calc R U . . .
H69C H 0.794306 1.034970 0.563189 0.156 Uiso 1 1 calc R U . . .
C70 C 0.5378(4) 1.2346(3) 0.5571(3) 0.0898(14) Uani 1 1 d . . . . .
H70A H 0.595327 1.294059 0.549316 0.135 Uiso 1 1 calc R U . . .
H70B H 0.506949 1.247533 0.602554 0.135 Uiso 1 1 calc R U . . .
H70C H 0.489662 1.213730 0.506218 0.135 Uiso 1 1 calc R U . . .
C71 C 0.55559(18) 1.02325(18) 0.90312(15) 0.0350(5) Uani 1 1 d . . . . .
H71A H 0.514100 0.977147 0.939298 0.042 Uiso 1 1 calc R U . . .
H71B H 0.624770 1.032047 0.919238 0.042 Uiso 1 1 calc R U . . .
C72 C 0.5508(2) 1.1207(2) 0.91667(18) 0.0429(6) Uani 1 1 d . . . . .
H72A H 0.589889 1.166030 0.879670 0.064 Uiso 1 1 calc R U . . .
H72B H 0.577605 1.147404 0.974136 0.064 Uiso 1 1 calc R U . . .
H72C H 0.481685 1.111583 0.904957 0.064 Uiso 1 1 calc R U . . .

loop_
_atom_site_aniso_label
_atom_site_aniso_U_11
_atom_site_aniso_U_22
_atom_site_aniso_U_33
_atom_site_aniso_U_23
_atom_site_aniso_U_13
_atom_site_aniso_U_12
C1 0.0300(12) 0.0403(14) 0.0356(14) 0.0031(11) 0.0022(10) 0.0116(10)
C2 0.0259(11) 0.0362(13) 0.0379(14) 0.0062(11) 0.0022(10) 0.0100(10)
C3 0.0269(11) 0.0380(13) 0.0355(14) 0.0056(11) 0.0031(10) 0.0070(10)
C4 0.0269(11) 0.0327(12) 0.0363(13) 0.0043(10) 0.0070(9) 0.0085(9)
C5 0.0313(12) 0.0360(13) 0.0302(13) 0.0007(10) 0.0053(9) 0.0103(10)
C6 0.0297(11) 0.0340(13) 0.0394(14) 0.0023(11) 0.0080(10) 0.0093(10)
C7 0.0337(12) 0.0357(13) 0.0356(14) -0.0013(10) 0.0083(10) 0.0121(10)
C8 0.0330(12) 0.0367(13) 0.0390(14) 0.0022(11) 0.0112(10) 0.0161(10)
C9 0.0339(12) 0.0397(14) 0.0361(14) -0.0019(11) 0.0119(10) 0.0137(11)
C10 0.0296(11) 0.0377(13) 0.0394(14) -0.0036(11) 0.0123(10) 0.0102(10)
C11 0.0348(12) 0.0431(14) 0.0304(13) 0.0011(11) 0.0116(10) 0.0095(11)
C12 0.0333(12) 0.0340(13) 0.0393(14) 0.0043(11) 0.0133(10) 0.0068(10)
C13 0.0396(13) 0.0364(14) 0.0310(13) 0.0006(11) 0.0074(10) 0.0060(11)
C14 0.0397(13) 0.0302(12) 0.0334(13) 0.0084(10) 0.0078(10) 0.0083(10)
C15 0.0409(13) 0.0380(14) 0.0301(13) 0.0061(11) 0.0038(10) 0.0113(11)
C16 0.0354(12) 0.0334(13) 0.0395(14) 0.0029(11) -0.0013(10) 0.0135(10)
C17 0.0331(12) 0.0329(13) 0.0401(14) 0.0056(11) 0.0079(10) 0.0123(10)
C18 0.0317(12) 0.0393(14) 0.0434(15) 0.0052(11) 0.0090(10) 0.0160(11)
C19 0.0231(10) 0.0349(13) 0.0397(14) 0.0012(10) 0.0044(9) 0.0086(9)
C20 0.0250(11) 0.0392(13) 0.0334(13) 0.0023(10) 0.0087(9) 0.0120(10)
C21 0.0229(10) 0.0388(13) 0.0335(13) 0.0076(10) 0.0094(9) 0.0113(9)
C22 0.0324(12) 0.0375(13) 0.0346(13) 0.0067(10) 0.0096(10) 0.0137(10)
C23 0.0361(12) 0.0378(13) 0.0297(13) 0.0058(10) 0.0088(10) 0.0177(10)
C24 0.0332(12) 0.0400(13) 0.0317(13) 0.0035(10) 0.0076(10) 0.0185(10)
C25 0.0296(11) 0.0394(14) 0.0366(14) 0.0041(11) 0.0071(10) 0.0154(10)
C26 0.0295(12) 0.0401(14) 0.0397(14) -0.0008(11) 0.0087(10) 0.0147(10)
C27 0.0258(11) 0.0409(14) 0.0395(14) -0.0006(11) 0.0078(10) 0.0115(10)
C28 0.0273(11) 0.0393(14) 0.0353(14) -0.0015(11) 0.0068(10) 0.0060(10)
C29 0.0274(11) 0.0343(13) 0.0336(13) -0.0004(10) 0.0088(9) 0.0040(10)
C30 0.0326(12) 0.0310(12) 0.0339(13) 0.0021(10) 0.0121(10) 0.0036(10)
C31 0.0360(12) 0.0272(12) 0.0339(13) 0.0040(10) 0.0067(10) 0.0097(10)
C32 0.0342(12) 0.0275(12) 0.0340(13) -0.0010(10) 0.0051(10) 0.0097(10)
C33 0.0315(12) 0.0391(14) 0.0404(15) 0.0045(11) 0.0064(10) 0.0097(11)
C34 0.0341(12) 0.0414(14) 0.0378(14) 0.0036(11) 0.0056(11) 0.0106(11)
C35 0.0355(13) 0.0394(15) 0.0424(15) 0.0002(12) 0.0100(11) 0.0038(11)
C36 0.0495(16) 0.0441(16) 0.0356(15) -0.0021(12) 0.0038(12) 0.0054(13)
C37 0.0358(13) 0.0464(16) 0.0432(16) 0.0072(12) 0.0028(11) 0.0103(12)
C38 0.0322(12) 0.0436(15) 0.0412(15) 0.0050(12) 0.0053(11) 0.0114(11)
C39 0.0535(17) 0.0503(18) 0.0566(19) -0.0013(15) 0.0187(15) 0.0139(14)
C40 0.073(2) 0.091(3) 0.048(2) 0.0027(18) -0.0079(17) 0.040(2)
C41 0.0382(13) 0.0376(14) 0.0466(16) 0.0016(12) 0.0128(11) 0.0143(11)
C42 0.0555(18) 0.0455(17) 0.065(2) 0.0033(15) 0.0160(15) 0.0271(14)
C43 0.0343(12) 0.0359(13) 0.0362(14) 0.0005(11) 0.0082(10) 0.0118(10)
C44 0.0379(13) 0.0392(14) 0.0413(15) 0.0050(11) 0.0099(11) 0.0148(11)
C45 0.0341(13) 0.0471(16) 0.0511(17) 0.0004(13) 0.0112(12) 0.0059(12)
C46 0.0590(19) 0.0370(16) 0.069(2) 0.0141(15) 0.0163(16) 0.0116(14)
C47 0.067(2) 0.0498(19) 0.083(3) 0.0204(18) 0.0111(18) 0.0278(17)
C48 0.0395(15) 0.0474(17) 0.070(2) 0.0123(15) 0.0061(14) 0.0174(13)
C49 0.0367(16) 0.058(2) 0.097(3) 0.0110(19) 0.0185(17) 0.0030(14)
C50 0.094(3) 0.068(3) 0.180(6) 0.050(3) 0.012(3) 0.040(3)
C51 0.0386(13) 0.0517(16) 0.0338(14) 0.0044(12) 0.0101(11) 0.0212(12)
C52 0.0478(16) 0.075(2) 0.0400(16) 0.0068(15) 0.0166(13) 0.0303(15)
C53 0.0408(14) 0.0431(15) 0.0436(15) -0.0036(12) 0.0132(12) 0.0180(12)
C54 0.0448(15) 0.0573(18) 0.0471(17) -0.0002(14) 0.0123(13) 0.0237(14)
C55 0.0591(18) 0.064(2) 0.0488(18) -0.0049(15) 0.0033(14) 0.0364(16)
C56 0.0519(18) 0.084(3) 0.076(2) -0.003(2) 0.0158(17) 0.0445(19)
C57 0.0445(17) 0.069(2) 0.101(3) -0.003(2) 0.0272(18) 0.0236(17)
C58 0.0475(16) 0.0485(17) 0.081(2) 0.0010(16) 0.0285(16) 0.0195(14)
C59 0.090(3) 0.084(3) 0.078(3) 0.010(2) 0.006(2) 0.058(2)
C60 0.060(2) 0.098(3) 0.185(6) 0.001(4) 0.063(3) 0.029(2)
C61 0.0372(13) 0.0489(16) 0.0430(16) 0.0027(12) 0.0048(11) 0.0171(12)
C62 0.0600(19) 0.0540(19) 0.061(2) 0.0097(16) 0.0034(16) 0.0260(16)
C63 0.0527(16) 0.0397(15) 0.0366(15) 0.0020(12) 0.0090(12) 0.0080(13)
C64 0.0477(17) 0.0578(19) 0.0518(19) 0.0117(15) 0.0174(14) 0.0083(14)
C65 0.063(2) 0.062(2) 0.057(2) 0.0080(17) 0.0227(17) -0.0003(17)
C66 0.076(2) 0.057(2) 0.049(2) 0.0065(16) 0.0181(17) -0.0012(18)
C67 0.096(3) 0.0420(17) 0.0387(17) 0.0060(13) 0.0216(17) 0.0129(17)
C68 0.074(2) 0.0447(17) 0.0427(17) 0.0023(13) 0.0175(15) 0.0204(15)
C69 0.063(2) 0.102(4) 0.123(4) 0.035(3) 0.044(3) 0.003(2)
C70 0.145(4) 0.060(2) 0.066(3) 0.018(2) 0.032(3) 0.039(3)
C71 0.0301(11) 0.0326(13) 0.0348(13) -0.0013(10) 0.0058(10) 0.0060(10)
C72 0.0429(14) 0.0376(14) 0.0417(15) -0.0002(12) 0.0086(12) 0.0102(11)

loop_
_atom_type_symbol
_atom_type_description
_atom_type_scat_dispersion_real
_atom_type_scat_dispersion_imag
_atom_type_scat_source
C C 0.0033 0.0016 'International Tables Vol C Tables 4.2.6.8 and 6.1.1.4'
H H 0.0000 0.0000 'International Tables Vol C Tables 4.2.6.8 and 6.1.1.4'

loop_
_geom_angle_atom_site_label_1
_geom_angle_atom_site_label_2
_geom_angle_atom_site_label_3
_geom_angle
_geom_angle_site_symmetry_1
_geom_angle_site_symmetry_3
_geom_angle_publ_flag
C2 C1 H1 106.9 . . ?
C2 C1 C16 103.8(2) . . ?
C16 C1 H1 106.9 . . ?
C33 C1 H1 106.9 . . ?
C33 C1 C2 117.8(2) . . ?
C33 C1 C16 113.8(2) . . ?
C3 C2 C1 123.9(2) . . ?
C3 C2 C19 119.2(2) . . ?
C19 C2 C1 115.6(2) . . ?
C2 C3 H3 119.8 . . ?
C2 C3 C4 120.4(2) . . ?
C4 C3 H3 119.8 . . ?
C3 C4 C5 120.1(2) . . ?
C3 C4 C21 120.4(2) . . ?
C21 C4 C5 117.1(2) . . ?
C4 C5 H5 107.3 . . ?
C6 C5 C4 103.03(19) . . ?
C6 C5 H5 107.3 . . ?
C6 C5 C43 115.5(2) . . ?
C43 C5 C4 116.0(2) . . ?
C43 C5 H5 107.3 . . ?
C7 C6 C5 120.8(2) . . ?
C23 C6 C5 118.0(2) . . ?
C23 C6 C7 119.5(2) . . ?
C6 C7 H7 119.7 . . ?
C8 C7 C6 120.7(2) . . ?
C8 C7 H7 119.7 . . ?
C7 C8 C9 121.1(2) . . ?
C7 C8 C25 120.0(2) . . ?
C25 C8 C9 117.4(2) . . ?
C8 C9 H9 106.8 . . ?
C8 C9 C10 103.76(19) . . ?
C10 C9 H9 106.8 . . ?
C53 C9 C8 115.4(2) . . ?
C53 C9 H9 106.8 . . ?
C53 C9 C10 116.6(2) . . ?
C11 C10 C9 121.4(2) . . ?
C11 C10 C27 119.5(2) . . ?
C27 C10 C9 117.2(2) . . ?
C10 C11 H11 119.4 . . ?
C10 C11 C12 121.2(2) . . ?
C12 C11 H11 119.4 . . ?
C11 C12 C13 122.0(2) . . ?
C11 C12 C29 119.5(2) . . ?
C29 C12 C13 116.9(2) . . ?
C12 C13 H13 107.6 . . ?
C12 C13 C14 102.6(2) . . ?
C14 C13 H13 107.6 . . ?
C63 C13 C12 114.2(2) . . ?
C63 C13 H13 107.6 . . ?
C63 C13 C14 116.9(2) . . ?
C15 C14 C13 120.4(2) . . ?
C15 C14 C31 120.1(2) . . ?
C31 C14 C13 117.2(2) . . ?
C14 C15 H15 119.7 . . ?
C16 C15 C14 120.7(2) . . ?
C16 C15 H15 119.7 . . ?
C15 C16 C1 123.3(2) . . ?
C15 C16 C17 119.8(2) . . ?
C17 C16 C1 115.8(2) . . ?
C16 C17 C18 116.3(2) . . ?
C32 C17 C16 119.1(2) . . ?
C32 C17 C18 123.7(2) . . ?
C17 C18 H18 107.2 . . ?
C19 C18 C17 102.8(2) . . ?
C19 C18 H18 107.2 . . ?
C41 C18 C17 116.7(2) . . ?
C41 C18 H18 107.2 . . ?
C41 C18 C19 115.2(2) . . ?
C2 C19 C18 116.6(2) . . ?
C20 C19 C2 119.8(2) . . ?
C20 C19 C18 122.6(2) . . ?
C19 C20 H20 119.6 . . ?
C21 C20 C19 120.8(2) . . ?
C21 C20 H20 119.6 . . ?
C4 C21 C22 115.8(2) . . ?
C20 C21 C4 118.8(2) . . ?
C20 C21 C22 123.7(2) . . ?
C21 C22 H22 107.2 . . ?
C21 C22 C23 102.12(19) . . ?
C23 C22 H22 107.2 . . ?
C51 C22 C21 116.9(2) . . ?
C51 C22 H22 107.2 . . ?
C51 C22 C23 115.5(2) . . ?
C6 C23 C22 115.3(2) . . ?
C24 C23 C6 119.9(2) . . ?
C24 C23 C22 123.6(2) . . ?
C23 C24 H24 119.8 . . ?
C23 C24 C25 120.5(2) . . ?
C25 C24 H24 119.8 . . ?
C8 C25 C26 115.4(2) . . ?
C24 C25 C8 119.2(2) . . ?
C24 C25 C26 124.2(2) . . ?
C25 C26 H26 107.4 . . ?
C27 C26 C25 103.0(2) . . ?
C27 C26 H26 107.4 . . ?
C27 C26 C61 115.3(2) . . ?
C61 C26 C25 115.8(2) . . ?
C61 C26 H26 107.4 . . ?
C10 C27 C26 115.9(2) . . ?
C28 C27 C10 119.1(2) . . ?
C28 C27 C26 123.8(2) . . ?
C27 C28 H28 119.4 . . ?
C29 C28 C27 121.1(2) . . ?
C29 C28 H28 119.4 . . ?
C12 C29 C30 115.7(2) . . ?
C28 C29 C12 119.3(2) . . ?
C28 C29 C30 123.6(2) . . ?
C29 C30 H30 107.3 . . ?
C29 C30 C31 102.46(19) . . ?
C31 C30 H30 107.3 . . ?
C71 C30 C29 115.2(2) . . ?
C71 C30 H30 107.3 . . ?
C71 C30 C31 116.7(2) . . ?
C14 C31 C30 115.3(2) . . ?
C14 C31 C32 119.3(2) . . ?
C32 C31 C30 123.9(2) . . ?
C17 C32 H32 119.6 . . ?
C31 C32 C17 120.7(2) . . ?
C31 C32 H32 119.6 . . ?
C34 C33 C1 122.8(2) . . ?
C38 C33 C1 118.7(2) . . ?
C38 C33 C34 118.4(3) . . ?
C33 C34 H34 119.3 . . ?
C35 C34 C33 121.3(3) . . ?
C35 C34 H34 119.3 . . ?
C34 C35 C39 120.5(3) . . ?
C36 C35 C34 118.2(3) . . ?
C36 C35 C39 121.3(3) . . ?
C35 C36 H36 118.6 . . ?
C37 C36 C35 122.9(3) . . ?
C37 C36 H36 118.6 . . ?
C36 C37 C38 117.8(3) . . ?
C36 C37 C40 122.4(3) . . ?
C38 C37 C40 119.7(3) . . ?
C33 C38 C37 121.3(3) . . ?
C33 C38 H38 119.4 . . ?
C37 C38 H38 119.4 . . ?
C35 C39 H39A 109.5 . . ?
C35 C39 H39B 109.5 . . ?
C35 C39 H39C 109.5 . . ?
H39A C39 H39B 109.5 . . ?
H39A C39 H39C 109.5 . . ?
H39B C39 H39C 109.5 . . ?
C37 C40 H40A 109.5 . . ?
C37 C40 H40B 109.5 . . ?
C37 C40 H40C 109.5 . . ?
H40A C40 H40B 109.5 . . ?
H40A C40 H40C 109.5 . . ?
H40B C40 H40C 109.5 . . ?
C18 C41 H41A 108.8 . . ?
C18 C41 H41B 108.8 . . ?
C18 C41 C42 113.8(2) . . ?
H41A C41 H41B 107.7 . . ?
C42 C41 H41A 108.8 . . ?
C42 C41 H41B 108.8 . . ?
C41 C42 H42A 109.5 . . ?
C41 C42 H42B 109.5 . . ?
C41 C42 H42C 109.5 . . ?
H42A C42 H42B 109.5 . . ?
H42A C42 H42C 109.5 . . ?
H42B C42 H42C 109.5 . . ?
C44 C43 C5 119.7(2) . . ?
C44 C43 C48 118.7(3) . . ?
C48 C43 C5 121.6(2) . . ?
C43 C44 H44 119.5 . . ?
C43 C44 C45 120.9(3) . . ?
C45 C44 H44 119.5 . . ?
C44 C45 C49 120.0(3) . . ?
C46 C45 C44 118.8(3) . . ?
C46 C45 C49 121.1(3) . . ?
C45 C46 H46 119.5 . . ?
C45 C46 C47 121.0(3) . . ?
C47 C46 H46 119.5 . . ?
C46 C47 C50 120.7(3) . . ?
C48 C47 C46 119.1(3) . . ?
C48 C47 C50 120.2(3) . . ?
C43 C48 H48 119.3 . . ?
C47 C48 C43 121.4(3) . . ?
C47 C48 H48 119.3 . . ?
C45 C49 H49A 109.5 . . ?
C45 C49 H49B 109.5 . . ?
C45 C49 H49C 109.5 . . ?
H49A C49 H49B 109.5 . . ?
H49A C49 H49C 109.5 . . ?
H49B C49 H49C 109.5 . . ?
C47 C50 H50A 109.5 . . ?
C47 C50 H50B 109.5 . . ?
C47 C50 H50C 109.5 . . ?
H50A C50 H50B 109.5 . . ?
H50A C50 H50C 109.5 . . ?
H50B C50 H50C 109.5 . . ?
C22 C51 H51A 109.1 . . ?
C22 C51 H51B 109.1 . . ?
C22 C51 C52 112.3(2) . . ?
H51A C51 H51B 107.9 . . ?
C52 C51 H51A 109.1 . . ?
C52 C51 H51B 109.1 . . ?
C51 C52 H52A 109.5 . . ?
C51 C52 H52B 109.5 . . ?
C51 C52 H52C 109.5 . . ?
H52A C52 H52B 109.5 . . ?
H52A C52 H52C 109.5 . . ?
H52B C52 H52C 109.5 . . ?
C54 C53 C9 120.3(2) . . ?
C54 C53 C58 118.7(3) . . ?
C58 C53 C9 120.9(3) . . ?
C53 C54 H54 118.9 . . ?
C53 C54 C55 122.1(3) . . ?
C55 C54 H54 118.9 . . ?
C54 C55 C59 121.2(3) . . ?
C56 C55 C54 117.5(3) . . ?
C56 C55 C59 121.3(3) . . ?
C55 C56 H56 119.0 . . ?
C57 C56 C55 122.0(3) . . ?
C57 C56 H56 119.0 . . ?
C56 C57 C58 118.1(3) . . ?
C56 C57 C60 120.3(3) . . ?
C58 C57 C60 121.6(4) . . ?
C53 C58 C57 121.5(3) . . ?
C53 C58 H58 119.2 . . ?
C57 C58 H58 119.2 . . ?
C55 C59 H59A 109.5 . . ?
C55 C59 H59B 109.5 . . ?
C55 C59 H59C 109.5 . . ?
H59A C59 H59B 109.5 . . ?
H59A C59 H59C 109.5 . . ?
H59B C59 H59C 109.5 . . ?
C57 C60 H60A 109.5 . . ?
C57 C60 H60B 109.5 . . ?
C57 C60 H60C 109.5 . . ?
H60A C60 H60B 109.5 . . ?
H60A C60 H60C 109.5 . . ?
H60B C60 H60C 109.5 . . ?
C26 C61 H61A 108.8 . . ?
C26 C61 H61B 108.8 . . ?
H61A C61 H61B 107.7 . . ?
C62 C61 C26 114.0(3) . . ?
C62 C61 H61A 108.8 . . ?
C62 C61 H61B 108.8 . . ?
C61 C62 H62A 109.5 . . ?
C61 C62 H62B 109.5 . . ?
C61 C62 H62C 109.5 . . ?
H62A C62 H62B 109.5 . . ?
H62A C62 H62C 109.5 . . ?
H62B C62 H62C 109.5 . . ?
C64 C63 C13 120.1(3) . . ?
C68 C63 C13 120.7(3) . . ?
C68 C63 C64 119.1(3) . . ?
C63 C64 H64 119.4 . . ?
C63 C64 C65 121.2(4) . . ?
C65 C64 H64 119.4 . . ?
C64 C65 C69 120.3(4) . . ?
C66 C65 C64 118.2(4) . . ?
C66 C65 C69 121.6(4) . . ?
C65 C66 H66 118.6 . . ?
C65 C66 C67 122.8(3) . . ?
C67 C66 H66 118.6 . . ?
C66 C67 C68 117.4(4) . . ?
C66 C67 C70 122.7(3) . . ?
C68 C67 C70 119.8(4) . . ?
C63 C68 C67 121.2(3) . . ?
C63 C68 H68 119.4 . . ?
C67 C68 H68 119.4 . . ?
C65 C69 H69A 109.5 . . ?
C65 C69 H69B 109.5 . . ?
C65 C69 H69C 109.5 . . ?
H69A C69 H69B 109.5 . . ?
H69A C69 H69C 109.5 . . ?
H69B C69 H69C 109.5 . . ?
C67 C70 H70A 109.5 . . ?
C67 C70 H70B 109.5 . . ?
C67 C70 H70C 109.5 . . ?
H70A C70 H70B 109.5 . . ?
H70A C70 H70C 109.5 . . ?
H70B C70 H70C 109.5 . . ?
C30 C71 H71A 109.1 . . ?
C30 C71 H71B 109.1 . . ?
H71A C71 H71B 107.8 . . ?
C72 C71 C30 112.7(2) . . ?
C72 C71 H71A 109.1 . . ?
C72 C71 H71B 109.1 . . ?
C71 C72 H72A 109.5 . . ?
C71 C72 H72B 109.5 . . ?
C71 C72 H72C 109.5 . . ?
H72A C72 H72B 109.5 . . ?
H72A C72 H72C 109.5 . . ?
H72B C72 H72C 109.5 . . ?

loop_
_geom_bond_atom_site_label_1
_geom_bond_atom_site_label_2
_geom_bond_distance
_geom_bond_site_symmetry_2
_geom_bond_publ_flag
C1 H1 1.0000 . ?
C1 C2 1.542(4) . ?
C1 C16 1.551(3) . ?
C1 C33 1.520(4) . ?
C2 C3 1.389(4) . ?
C2 C19 1.403(4) . ?
C3 H3 0.9500 . ?
C3 C4 1.393(4) . ?
C4 C5 1.532(3) . ?
C4 C21 1.402(3) . ?
C5 H5 1.0000 . ?
C5 C6 1.522(3) . ?
C5 C43 1.530(4) . ?
C6 C7 1.396(3) . ?
C6 C23 1.395(4) . ?
C7 H7 0.9500 . ?
C7 C8 1.384(3) . ?
C8 C9 1.525(3) . ?
C8 C25 1.406(4) . ?
C9 H9 1.0000 . ?
C9 C10 1.531(4) . ?
C9 C53 1.519(4) . ?
C10 C11 1.386(4) . ?
C10 C27 1.403(4) . ?
C11 H11 0.9500 . ?
C11 C12 1.388(4) . ?
C12 C13 1.528(4) . ?
C12 C29 1.399(4) . ?
C13 H13 1.0000 . ?
C13 C14 1.539(4) . ?
C13 C63 1.526(4) . ?
C14 C15 1.385(4) . ?
C14 C31 1.393(4) . ?
C15 H15 0.9500 . ?
C15 C16 1.384(4) . ?
C16 C17 1.404(4) . ?
C17 C18 1.530(3) . ?
C17 C32 1.396(3) . ?
C18 H18 1.0000 . ?
C18 C19 1.530(4) . ?
C18 C41 1.522(4) . ?
C19 C20 1.400(4) . ?
C20 H20 0.9500 . ?
C20 C21 1.388(3) . ?
C21 C22 1.531(3) . ?
C22 H22 1.0000 . ?
C22 C23 1.536(3) . ?
C22 C51 1.520(4) . ?
C23 C24 1.394(3) . ?
C24 H24 0.9500 . ?
C24 C25 1.397(3) . ?
C25 C26 1.538(3) . ?
C26 H26 1.0000 . ?
C26 C27 1.525(4) . ?
C26 C61 1.537(4) . ?
C27 C28 1.395(4) . ?
C28 H28 0.9500 . ?
C28 C29 1.391(4) . ?
C29 C30 1.529(4) . ?
C30 H30 1.0000 . ?
C30 C31 1.533(3) . ?
C30 C71 1.529(3) . ?
C31 C32 1.393(3) . ?
C32 H32 0.9500 . ?
C33 C34 1.403(4) . ?
C33 C38 1.388(4) . ?
C34 H34 0.9500 . ?
C34 C35 1.389(4) . ?
C35 C36 1.387(4) . ?
C35 C39 1.504(4) . ?
C36 H36 0.9500 . ?
C36 C37 1.372(4) . ?
C37 C38 1.412(4) . ?
C37 C40 1.504(4) . ?
C38 H38 0.9500 . ?
C39 H39A 0.9800 . ?
C39 H39B 0.9800 . ?
C39 H39C 0.9800 . ?
C40 H40A 0.9800 . ?
C40 H40B 0.9800 . ?
C40 H40C 0.9800 . ?
C41 H41A 0.9900 . ?
C41 H41B 0.9900 . ?
C41 C42 1.530(4) . ?
C42 H42A 0.9800 . ?
C42 H42B 0.9800 . ?
C42 H42C 0.9800 . ?
C43 C44 1.385(4) . ?
C43 C48 1.388(4) . ?
C44 H44 0.9500 . ?
C44 C45 1.405(4) . ?
C45 C46 1.377(4) . ?
C45 C49 1.507(4) . ?
C46 H46 0.9500 . ?
C46 C47 1.391(5) . ?
C47 C48 1.379(5) . ?
C47 C50 1.515(5) . ?
C48 H48 0.9500 . ?
C49 H49A 0.9800 . ?
C49 H49B 0.9800 . ?
C49 H49C 0.9800 . ?
C50 H50A 0.9800 . ?
C50 H50B 0.9800 . ?
C50 H50C 0.9800 . ?
C51 H51A 0.9900 . ?
C51 H51B 0.9900 . ?
C51 C52 1.521(4) . ?
C52 H52A 0.9800 . ?
C52 H52B 0.9800 . ?
C52 H52C 0.9800 . ?
C53 C54 1.373(4) . ?
C53 C58 1.388(4) . ?
C54 H54 0.9500 . ?
C54 C55 1.402(4) . ?
C55 C56 1.391(5) . ?
C55 C59 1.474(5) . ?
C56 H56 0.9500 . ?
C56 C57 1.389(5) . ?
C57 C58 1.396(5) . ?
C57 C60 1.503(5) . ?
C58 H58 0.9500 . ?
C59 H59A 0.9800 . ?
C59 H59B 0.9800 . ?
C59 H59C 0.9800 . ?
C60 H60A 0.9800 . ?
C60 H60B 0.9800 . ?
C60 H60C 0.9800 . ?
C61 H61A 0.9900 . ?
C61 H61B 0.9900 . ?
C61 C62 1.484(4) . ?
C62 H62A 0.9800 . ?
C62 H62B 0.9800 . ?
C62 H62C 0.9800 . ?
C63 C64 1.391(4) . ?
C63 C68 1.385(4) . ?
C64 H64 0.9500 . ?
C64 C65 1.397(5) . ?
C65 C66 1.371(6) . ?
C65 C69 1.509(6) . ?
C66 H66 0.9500 . ?
C66 C67 1.398(6) . ?
C67 C68 1.404(4) . ?
C67 C70 1.503(6) . ?
C68 H68 0.9500 . ?
C69 H69A 0.9800 . ?
C69 H69B 0.9800 . ?
C69 H69C 0.9800 . ?
C70 H70A 0.9800 . ?
C70 H70B 0.9800 . ?
C70 H70C 0.9800 . ?
C71 H71A 0.9900 . ?
C71 H71B 0.9900 . ?
C71 C72 1.518(4) . ?
C72 H72A 0.9800 . ?
C72 H72B 0.9800 . ?
C72 H72C 0.9800 . ?

loop_
_geom_torsion_atom_site_label_1
_geom_torsion_atom_site_label_2
_geom_torsion_atom_site_label_3
_geom_torsion_atom_site_label_4
_geom_torsion
_geom_torsion_site_symmetry_1
_geom_torsion_site_symmetry_2
_geom_torsion_site_symmetry_3
_geom_torsion_site_symmetry_4
_geom_torsion_publ_flag
C1 C2 C3 C4 160.5(2) . . . . ?
C1 C2 C19 C18 1.7(3) . . . . ?
C1 C2 C19 C20 -167.3(2) . . . . ?
C1 C16 C17 C18 -1.9(3) . . . . ?
C1 C16 C17 C32 167.4(2) . . . . ?
C1 C33 C34 C35 -178.3(2) . . . . ?
C1 C33 C38 C37 178.3(2) . . . . ?
C2 C1 C16 C15 117.4(3) . . . . ?
C2 C1 C16 C17 -50.1(3) . . . . ?
C2 C1 C33 C34 -54.6(3) . . . . ?
C2 C1 C33 C38 127.8(3) . . . . ?
C2 C3 C4 C5 -156.3(2) . . . . ?
C2 C3 C4 C21 5.8(4) . . . . ?
C2 C19 C20 C21 5.6(3) . . . . ?
C3 C2 C19 C18 169.3(2) . . . . ?
C3 C2 C19 C20 0.3(3) . . . . ?
C3 C4 C5 C6 114.1(2) . . . . ?
C3 C4 C5 C43 -118.7(3) . . . . ?
C3 C4 C21 C20 0.1(3) . . . . ?
C3 C4 C21 C22 -165.6(2) . . . . ?
C4 C5 C6 C7 -115.9(3) . . . . ?
C4 C5 C6 C23 49.1(3) . . . . ?
C4 C5 C43 C44 43.4(3) . . . . ?
C4 C5 C43 C48 -139.9(3) . . . . ?
C4 C21 C22 C23 54.1(3) . . . . ?
C4 C21 C22 C51 -178.8(2) . . . . ?
C5 C4 C21 C20 162.7(2) . . . . ?
C5 C4 C21 C22 -3.0(3) . . . . ?
C5 C6 C7 C8 161.1(2) . . . . ?
C5 C6 C23 C22 2.2(3) . . . . ?
C5 C6 C23 C24 -165.8(2) . . . . ?
C5 C43 C44 C45 178.2(2) . . . . ?
C5 C43 C48 C47 -178.2(3) . . . . ?
C6 C5 C43 C44 164.0(2) . . . . ?
C6 C5 C43 C48 -19.2(4) . . . . ?
C6 C7 C8 C9 -161.6(2) . . . . ?
C6 C7 C8 C25 4.0(4) . . . . ?
C6 C23 C24 C25 4.4(4) . . . . ?
C7 C6 C23 C22 167.5(2) . . . . ?
C7 C6 C23 C24 -0.5(4) . . . . ?
C7 C8 C9 C10 117.5(3) . . . . ?
C7 C8 C9 C53 -113.7(3) . . . . ?
C7 C8 C25 C24 0.0(4) . . . . ?
C7 C8 C25 C26 -168.3(2) . . . . ?
C8 C9 C10 C11 -115.7(3) . . . . ?
C8 C9 C10 C27 48.5(3) . . . . ?
C8 C9 C53 C54 28.3(4) . . . . ?
C8 C9 C53 C58 -156.4(3) . . . . ?
C8 C25 C26 C27 53.1(3) . . . . ?
C8 C25 C26 C61 180.0(2) . . . . ?
C9 C8 C25 C24 166.0(2) . . . . ?
C9 C8 C25 C26 -2.2(3) . . . . ?
C9 C10 C11 C12 159.8(2) . . . . ?
C9 C10 C27 C26 2.5(3) . . . . ?
C9 C10 C27 C28 -165.2(2) . . . . ?
C9 C53 C54 C55 176.0(3) . . . . ?
C9 C53 C58 C57 -176.0(3) . . . . ?
C10 C9 C53 C54 150.5(3) . . . . ?
C10 C9 C53 C58 -34.2(4) . . . . ?
C10 C11 C12 C13 -161.2(2) . . . . ?
C10 C11 C12 C29 4.3(4) . . . . ?
C10 C27 C28 C29 5.1(3) . . . . ?
C11 C10 C27 C26 167.0(2) . . . . ?
C11 C10 C27 C28 -0.7(3) . . . . ?
C11 C12 C13 C14 115.0(3) . . . . ?
C11 C12 C13 C63 -117.6(3) . . . . ?
C11 C12 C29 C28 0.1(3) . . . . ?
C11 C12 C29 C30 -166.3(2) . . . . ?
C12 C13 C14 C15 -113.8(3) . . . . ?
C12 C13 C14 C31 49.2(3) . . . . ?
C12 C13 C63 C64 34.5(4) . . . . ?
C12 C13 C63 C68 -149.5(3) . . . . ?
C12 C29 C30 C31 53.0(3) . . . . ?
C12 C29 C30 C71 -179.2(2) . . . . ?
C13 C12 C29 C28 166.4(2) . . . . ?
C13 C12 C29 C30 0.0(3) . . . . ?
C13 C14 C15 C16 157.8(2) . . . . ?
C13 C14 C31 C30 3.4(3) . . . . ?
C13 C14 C31 C32 -163.4(2) . . . . ?
C13 C63 C64 C65 178.2(3) . . . . ?
C13 C63 C68 C67 -177.4(3) . . . . ?
C14 C13 C63 C64 154.2(3) . . . . ?
C14 C13 C63 C68 -29.8(4) . . . . ?
C14 C15 C16 C1 -161.9(2) . . . . ?
C14 C15 C16 C17 5.2(4) . . . . ?
C14 C31 C32 C17 5.0(4) . . . . ?
C15 C14 C31 C30 166.4(2) . . . . ?
C15 C14 C31 C32 -0.4(4) . . . . ?
C15 C16 C17 C18 -169.8(2) . . . . ?
C15 C16 C17 C32 -0.5(4) . . . . ?
C16 C1 C2 C3 -116.9(3) . . . . ?
C16 C1 C2 C19 50.1(3) . . . . ?
C16 C1 C33 C34 67.3(3) . . . . ?
C16 C1 C33 C38 -110.4(3) . . . . ?
C16 C17 C18 C19 53.3(3) . . . . ?
C16 C17 C18 C41 -179.6(2) . . . . ?
C16 C17 C32 C31 -4.5(4) . . . . ?
C17 C18 C19 C2 -53.5(3) . . . . ?
C17 C18 C19 C20 115.2(2) . . . . ?
C17 C18 C41 C42 70.7(3) . . . . ?
C18 C17 C32 C31 163.9(2) . . . . ?
C18 C19 C20 C21 -162.7(2) . . . . ?
C19 C2 C3 C4 -6.0(3) . . . . ?
C19 C18 C41 C42 -168.6(2) . . . . ?
C19 C20 C21 C4 -5.8(3) . . . . ?
C19 C20 C21 C22 158.7(2) . . . . ?
C20 C21 C22 C23 -110.8(2) . . . . ?
C20 C21 C22 C51 16.3(3) . . . . ?
C21 C4 C5 C6 -48.5(3) . . . . ?
C21 C4 C5 C43 78.6(3) . . . . ?
C21 C22 C23 C6 -53.7(3) . . . . ?
C21 C22 C23 C24 113.7(3) . . . . ?
C21 C22 C51 C52 71.0(3) . . . . ?
C22 C23 C24 C25 -162.5(2) . . . . ?
C23 C6 C7 C8 -3.7(4) . . . . ?
C23 C22 C51 C52 -168.8(2) . . . . ?
C23 C24 C25 C8 -4.1(4) . . . . ?
C23 C24 C25 C26 163.0(2) . . . . ?
C24 C25 C26 C27 -114.5(3) . . . . ?
C24 C25 C26 C61 12.4(4) . . . . ?
C25 C8 C9 C10 -48.4(3) . . . . ?
C25 C8 C9 C53 80.4(3) . . . . ?
C25 C26 C27 C10 -53.2(3) . . . . ?
C25 C26 C27 C28 113.8(3) . . . . ?
C25 C26 C61 C62 71.9(3) . . . . ?
C26 C27 C28 C29 -161.5(2) . . . . ?
C27 C10 C11 C12 -4.1(4) . . . . ?
C27 C26 C61 C62 -167.7(2) . . . . ?
C27 C28 C29 C12 -4.9(4) . . . . ?
C27 C28 C29 C30 160.4(2) . . . . ?
C28 C29 C30 C31 -112.8(2) . . . . ?
C28 C29 C30 C71 15.0(3) . . . . ?
C29 C12 C13 C14 -50.9(3) . . . . ?
C29 C12 C13 C63 76.5(3) . . . . ?
C29 C30 C31 C14 -54.6(3) . . . . ?
C29 C30 C31 C32 111.5(3) . . . . ?
C29 C30 C71 C72 170.6(2) . . . . ?
C30 C31 C32 C17 -160.6(2) . . . . ?
C31 C14 C15 C16 -4.7(4) . . . . ?
C31 C30 C71 C72 -69.1(3) . . . . ?
C32 C17 C18 C19 -115.4(3) . . . . ?
C32 C17 C18 C41 11.7(4) . . . . ?
C33 C1 C2 C3 9.9(3) . . . . ?
C33 C1 C2 C19 176.9(2) . . . . ?
C33 C1 C16 C15 -11.9(4) . . . . ?
C33 C1 C16 C17 -179.4(2) . . . . ?
C33 C34 C35 C36 0.5(4) . . . . ?
C33 C34 C35 C39 -178.8(3) . . . . ?
C34 C33 C38 C37 0.5(4) . . . . ?
C34 C35 C36 C37 -0.2(4) . . . . ?
C35 C36 C37 C38 0.1(4) . . . . ?
C35 C36 C37 C40 177.9(3) . . . . ?
C36 C37 C38 C33 -0.2(4) . . . . ?
C38 C33 C34 C35 -0.7(4) . . . . ?
C39 C35 C36 C37 179.1(3) . . . . ?
C40 C37 C38 C33 -178.1(3) . . . . ?
C41 C18 C19 C2 178.5(2) . . . . ?
C41 C18 C19 C20 -12.8(3) . . . . ?
C43 C5 C6 C7 116.6(3) . . . . ?
C43 C5 C6 C23 -78.3(3) . . . . ?
C43 C44 C45 C46 -0.4(4) . . . . ?
C43 C44 C45 C49 178.7(3) . . . . ?
C44 C43 C48 C47 -1.4(5) . . . . ?
C44 C45 C46 C47 -0.5(5) . . . . ?
C45 C46 C47 C48 0.5(6) . . . . ?
C45 C46 C47 C50 179.4(4) . . . . ?
C46 C47 C48 C43 0.5(6) . . . . ?
C48 C43 C44 C45 1.3(4) . . . . ?
C49 C45 C46 C47 -179.7(3) . . . . ?
C50 C47 C48 C43 -178.4(4) . . . . ?
C51 C22 C23 C6 178.3(2) . . . . ?
C51 C22 C23 C24 -14.2(4) . . . . ?
C53 C9 C10 C11 116.2(3) . . . . ?
C53 C9 C10 C27 -79.5(3) . . . . ?
C53 C54 C55 C56 -0.7(5) . . . . ?
C53 C54 C55 C59 178.6(3) . . . . ?
C54 C53 C58 C57 -0.6(5) . . . . ?
C54 C55 C56 C57 0.8(5) . . . . ?
C55 C56 C57 C58 -0.8(6) . . . . ?
C55 C56 C57 C60 -179.7(4) . . . . ?
C56 C57 C58 C53 0.7(6) . . . . ?
C58 C53 C54 C55 0.6(5) . . . . ?
C59 C55 C56 C57 -178.4(4) . . . . ?
C60 C57 C58 C53 179.5(4) . . . . ?
C61 C26 C27 C10 179.6(2) . . . . ?
C61 C26 C27 C28 -13.3(3) . . . . ?
C63 C13 C14 C15 120.5(3) . . . . ?
C63 C13 C14 C31 -76.5(3) . . . . ?
C63 C64 C65 C66 -1.5(5) . . . . ?
C63 C64 C65 C69 178.6(4) . . . . ?
C64 C63 C68 C67 -1.3(5) . . . . ?
C64 C65 C66 C67 0.1(6) . . . . ?
C65 C66 C67 C68 0.7(5) . . . . ?
C65 C66 C67 C70 -178.7(4) . . . . ?
C66 C67 C68 C63 -0.1(5) . . . . ?
C68 C63 C64 C65 2.2(5) . . . . ?
C69 C65 C66 C67 180.0(4) . . . . ?
C70 C67 C68 C63 179.4(3) . . . . ?
C71 C30 C31 C14 178.5(2) . . . . ?
C71 C30 C31 C32 -15.4(3) . . . . ?
